data_7034452
loop_
_publ_author_name
'Komurasaki, Aina'
'Funasako, Yusuke'
'Mochida, Tomoyuki'

_publ_section_title
;
 Colorless organometallic ionic liquids from cationic ruthenium sandwich
 complexes: thermal properties, liquid properties, and crystal structures
 of [Ru(\h(5)-C5H5)(\h(6)-C6H5R)][X] (X = N(SO2CF3)2, N(SO2F)2, PF6).
;
_journal_issue 16
_journal_name_full 'Dalton transactions (Cambridge, England : 2003)'
_journal_page_first 7595
_journal_page_last 7605
_journal_paper_doi 10.1039/c5dt00723b
_journal_volume 44
_journal_year 2015
_chemical_formula_moiety 'C15 H17 O Ru, F6 P'
_chemical_formula_sum 'C15 H17 F6 O P Ru'
_chemical_formula_weight 459.33
_chemical_name_systematic
; 
 ? 
;
_space_group_IT_number 29
_symmetry_cell_setting orthorhombic
_symmetry_space_group_name_Hall 'P 2c -2ac'
_symmetry_space_group_name_H-M 'P c a 21'
_atom_sites_solution_hydrogens geom
_atom_sites_solution_primary direct
_atom_sites_solution_secondary difmap
_audit_creation_method SHELXL-97
_audit_update_record
;
2014-07-12 deposited with the CCDC.
2015-03-17 downloaded from the CCDC.
;
_cell_angle_alpha 90.00
_cell_angle_beta 90.00
_cell_angle_gamma 90.00
_cell_formula_units_Z 8
_cell_length_a 20.886(3)
_cell_length_b 10.4222(13)
_cell_length_c 15.2449(19)
_cell_measurement_reflns_used 8366
_cell_measurement_temperature 100
_cell_measurement_theta_max 27.58
_cell_measurement_theta_min 2.36
_cell_volume 3318.5(8)
_computing_cell_refinement 'APEX2 (Bruker AXS, 2006)'
_computing_data_collection 'APEX2 (Bruker AXS, 2006)'
_computing_data_reduction 'SAINT (Bruker AXS, 2004)'
_computing_molecular_graphics 'XSHEL (Bruker AXS,2002)'
_computing_publication_material 'XCIF (Bruker AXS, 2001)'
_computing_structure_refinement 'SHELXL-97 (Sheldrick, 1997)'
_computing_structure_solution 'SHELXS-97 (Sheldrick, 1997)'
_diffrn_ambient_temperature 100
_diffrn_detector_area_resol_mean 8.333
_diffrn_measured_fraction_theta_full 1.000
_diffrn_measured_fraction_theta_max 1.000
_diffrn_measurement_device_type 'Bruker APEXII CCD area detector'
_diffrn_measurement_method 'phi and omega scans'
_diffrn_radiation_monochromator 'Bruker Helios multilayer confocal mirror'
_diffrn_radiation_source 'Bruker TXS fine-focus rotating anode'
_diffrn_radiation_type MoK\a
_diffrn_radiation_wavelength 0.71073
_diffrn_reflns_av_R_equivalents 0.0579
_diffrn_reflns_av_sigmaI/netI 0.0640
_diffrn_reflns_limit_h_max 26
_diffrn_reflns_limit_h_min -26
_diffrn_reflns_limit_k_max 13
_diffrn_reflns_limit_k_min -8
_diffrn_reflns_limit_l_max 18
_diffrn_reflns_limit_l_min -19
_diffrn_reflns_number 17705
_diffrn_reflns_theta_full 27.10
_diffrn_reflns_theta_max 27.10
_diffrn_reflns_theta_min 1.95
_exptl_absorpt_coefficient_mu 1.103
_exptl_absorpt_correction_T_max 0.9298
_exptl_absorpt_correction_T_min 0.6982
_exptl_absorpt_correction_type empirical
_exptl_absorpt_process_details
;
SADABS Sheldrick 1996
;
_exptl_crystal_colour colorless
_exptl_crystal_density_diffrn 1.839
_exptl_crystal_density_method 'not measured'
_exptl_crystal_description lod
_exptl_crystal_F_000 1824
_exptl_crystal_size_max 0.35
_exptl_crystal_size_mid 0.08
_exptl_crystal_size_min 0.07
_refine_diff_density_max 1.363
_refine_diff_density_min -1.133
_refine_diff_density_rms 0.133
_refine_ls_abs_structure_details 'Flack H D (1983), Acta Cryst. A39, 876-881'
_refine_ls_abs_structure_Flack 0.0(3)
_refine_ls_extinction_method none
_refine_ls_goodness_of_fit_ref 1.042
_refine_ls_hydrogen_treatment constr
_refine_ls_matrix_type full
_refine_ls_number_parameters 436
_refine_ls_number_reflns 6457
_refine_ls_number_restraints 1
_refine_ls_restrained_S_all 1.042
_refine_ls_R_factor_all 0.0411
_refine_ls_R_factor_gt 0.0389
_refine_ls_shift/su_max 0.001
_refine_ls_shift/su_mean 0.000
_refine_ls_structure_factor_coef Fsqd
_refine_ls_weighting_details 'calc w=1/[\s^2^(Fo^2^)+(0.0677P)^2^+0.0000P] where P=(Fo^2^+2Fc^2^)/3'
_refine_ls_weighting_scheme calc
_refine_ls_wR_factor_gt 0.1086
_refine_ls_wR_factor_ref 0.1111
_reflns_number_gt 6105
_reflns_number_total 6457
_reflns_threshold_expression >2sigma(I)
_cod_data_source_file c5dt00723b2.cif
_cod_data_source_block cpruc4keto
_cod_depositor_comments
;
The following automatic conversions were performed:

'_symmetry_cell_setting' value 'Orthorhombic' changed to
'orthorhombic' according to
/usr/data/users/saulius/crontab/automatic-downloads/rss-feeds/RSC/lib/dictionaries/cif_core.dic
dictionary named 'cif_core.dic' version 2.4.2 from 2011-04-26.

Automatic conversion script
Id: cif_fix_values 3105 2015-03-04 15:46:00Z robertas 

 Adding full bibliography for 7034449--7034455.cif.
;
_cod_original_cell_volume 3318.5(7)
_cod_database_code 7034452

loop_
_symmetry_equiv_pos_as_xyz
'x, y, z'
'-x, -y, z+1/2'
'x+1/2, -y, z'
'-x+1/2, y, z+1/2'

loop_
_atom_site_label
_atom_site_type_symbol
_atom_site_fract_x
_atom_site_fract_y
_atom_site_fract_z
_atom_site_U_iso_or_equiv
_atom_site_adp_type
_atom_site_occupancy
_atom_site_symmetry_multiplicity
_atom_site_calc_flag
_atom_site_refinement_flags
C1 C 0.7120(3) 0.4829(5) 0.8663(3) 0.0198(11) Uani 1 1 d .
H1 H 0.6870 0.5528 0.8954 0.024 Uiso 1 1 calc R
C2 C 0.7620(3) 0.4993(4) 0.8052(4) 0.0245(13) Uani 1 1 d .
H2 H 0.7786 0.5836 0.7834 0.029 Uiso 1 1 calc R
C3 C 0.7874(3) 0.3772(4) 0.7833(3) 0.0208(10) Uani 1 1 d .
H3 H 0.8248 0.3603 0.7439 0.025 Uiso 1 1 calc R
C4 C 0.7521(3) 0.2829(4) 0.8313(3) 0.0238(10) Uani 1 1 d .
H4 H 0.7601 0.1883 0.8312 0.029 Uiso 1 1 calc R
C5 C 0.7058(3) 0.3482(5) 0.8826(3) 0.0227(11) Uani 1 1 d .
H5 H 0.6752 0.3075 0.9246 0.027 Uiso 1 1 calc R
C6 C 0.6082(2) 0.4973(4) 0.6838(3) 0.0137(10) Uani 1 1 d .
H6 H 0.5953 0.5809 0.7106 0.016 Uiso 1 1 calc R
C7 C 0.6600(3) 0.4946(4) 0.6243(4) 0.0180(10) Uani 1 1 d .
H7 H 0.6829 0.5761 0.6098 0.022 Uiso 1 1 calc R
C8 C 0.6873(2) 0.3748(5) 0.5984(4) 0.0189(12) Uani 1 1 d .
H8 H 0.7288 0.3730 0.5656 0.023 Uiso 1 1 calc R
C9 C 0.6612(2) 0.2594(5) 0.6326(3) 0.0189(10) Uani 1 1 d .
H9 H 0.6852 0.1773 0.6242 0.023 Uiso 1 1 calc R
C10 C 0.6097(2) 0.2625(4) 0.6925(3) 0.0174(10) Uani 1 1 d .
H10 H 0.5978 0.1827 0.7251 0.021 Uiso 1 1 calc R
C11 C 0.5827(2) 0.3819(4) 0.7185(3) 0.0152(10) Uani 1 1 d .
C12 C 0.5304(2) 0.3804(4) 0.7862(3) 0.0154(9) Uani 1 1 d .
C13 C 0.5062(3) 0.5062(4) 0.8208(3) 0.0163(11) Uani 1 1 d .
H13A H 0.4977 0.5642 0.7707 0.020 Uiso 1 1 calc R
H13B H 0.5401 0.5460 0.8572 0.020 Uiso 1 1 calc R
C14 C 0.4455(3) 0.4944(4) 0.8754(4) 0.0240(12) Uani 1 1 d .
H14A H 0.4105 0.4604 0.8383 0.029 Uiso 1 1 calc R
H14B H 0.4528 0.4330 0.9239 0.029 Uiso 1 1 calc R
C15 C 0.4258(3) 0.6230(5) 0.9129(3) 0.0265(12) Uani 1 1 d .
H15A H 0.4262 0.6877 0.8663 0.040 Uiso 1 1 calc R
H15B H 0.4559 0.6480 0.9592 0.040 Uiso 1 1 calc R
H15C H 0.3826 0.6165 0.9375 0.040 Uiso 1 1 calc R
C16 C 0.4491(3) -0.0433(5) 0.4517(3) 0.0264(11) Uani 1 1 d .
H16 H 0.4166 -0.0766 0.4092 0.032 Uiso 1 1 calc R
C17 C 0.4899(3) -0.1193(5) 0.5042(4) 0.0280(12) Uani 1 1 d .
H17 H 0.4916 -0.2152 0.5048 0.034 Uiso 1 1 calc R
C18 C 0.5309(3) -0.0341(7) 0.5532(4) 0.0337(14) Uani 1 1 d .
H18 H 0.5664 -0.0598 0.5936 0.040 Uiso 1 1 calc R
C19 C 0.5131(3) 0.0941(6) 0.5301(4) 0.0272(12) Uani 1 1 d .
H19 H 0.5342 0.1742 0.5519 0.033 Uiso 1 1 calc R
C20 C 0.4632(3) 0.0884(5) 0.4671(3) 0.0261(12) Uani 1 1 d .
H20 H 0.4428 0.1633 0.4370 0.031 Uiso 1 1 calc R
C21 C 0.3533(3) -0.1155(4) 0.6444(3) 0.0205(11) Uani 1 1 d .
H21 H 0.3420 -0.1990 0.6159 0.025 Uiso 1 1 calc R
C22 C 0.4031(3) -0.1117(4) 0.7064(3) 0.0204(11) Uani 1 1 d .
H22 H 0.4268 -0.1927 0.7199 0.024 Uiso 1 1 calc R
C23 C 0.4294(3) 0.0080(4) 0.7355(4) 0.0232(13) Uani 1 1 d .
H23 H 0.4701 0.0103 0.7698 0.028 Uiso 1 1 calc R
C24 C 0.4019(3) 0.1234(5) 0.7024(3) 0.0237(12) Uani 1 1 d .
H24 H 0.4247 0.2064 0.7126 0.028 Uiso 1 1 calc R
C25 C 0.3513(2) 0.1194(4) 0.6403(3) 0.0181(10) Uani 1 1 d .
H25 H 0.3392 0.1996 0.6085 0.022 Uiso 1 1 calc R
C26 C 0.3269(3) 0.0000(4) 0.6106(3) 0.0167(11) Uani 1 1 d .
C27 C 0.2765(2) -0.0091(4) 0.5403(3) 0.0158(10) Uani 1 1 d .
C28 C 0.2449(3) 0.1127(4) 0.5085(3) 0.0165(10) Uani 1 1 d .
H28A H 0.2769 0.1639 0.4757 0.020 Uiso 1 1 calc R
H28B H 0.2315 0.1638 0.5600 0.020 Uiso 1 1 calc R
C29 C 0.1871(2) 0.0905(5) 0.4501(4) 0.0217(11) Uani 1 1 d .
H29A H 0.2012 0.0503 0.3945 0.026 Uiso 1 1 calc R
H29B H 0.1573 0.0306 0.4796 0.026 Uiso 1 1 calc R
C30 C 0.1527(2) 0.2141(5) 0.4301(3) 0.0254(11) Uani 1 1 d .
H30A H 0.1806 0.2699 0.3952 0.038 Uiso 1 1 calc R
H30B H 0.1416 0.2574 0.4852 0.038 Uiso 1 1 calc R
H30C H 0.1135 0.1956 0.3971 0.038 Uiso 1 1 calc R
F1 F 0.4251(2) 0.6089(3) 0.6461(2) 0.0443(10) Uani 1 1 d .
F2 F 0.3819(2) 0.3798(3) 0.5200(2) 0.0366(8) Uani 1 1 d .
F3 F 0.3793(2) 0.4162(3) 0.6665(2) 0.0421(9) Uani 1 1 d .
F4 F 0.42757(19) 0.5713(3) 0.4991(2) 0.0422(9) Uani 1 1 d .
F5 F 0.47190(17) 0.4278(4) 0.5931(3) 0.0536(10) Uani 1 1 d .
F6 F 0.33616(17) 0.5607(4) 0.5738(2) 0.0402(8) Uani 1 1 d .
F7 F 0.17790(17) 0.0394(4) 0.8388(2) 0.0369(8) Uani 1 1 d .
F8 F 0.13877(18) 0.2116(3) 0.6740(2) 0.0318(8) Uani 1 1 d .
F9 F 0.1320(2) 0.2346(3) 0.8209(2) 0.0388(9) Uani 1 1 d .
F10 F 0.18391(19) 0.0171(3) 0.6920(3) 0.0375(10) Uani 1 1 d .
F11 F 0.08940(14) 0.0585(3) 0.7550(2) 0.0302(6) Uani 1 1 d .
F12 F 0.22728(15) 0.1912(3) 0.7567(2) 0.0402(8) Uani 1 1 d .
O1 O 0.50862(18) 0.2776(3) 0.8099(2) 0.0231(8) Uani 1 1 d .
O2 O 0.26151(18) -0.1146(3) 0.5128(2) 0.0208(8) Uani 1 1 d .
P1 P 0.40416(7) 0.49342(10) 0.58258(10) 0.0178(3) Uani 1 1 d .
P2 P 0.15841(6) 0.12593(10) 0.75686(8) 0.0171(3) Uani 1 1 d .
Ru1 Ru 0.687337(15) 0.38660(3) 0.74373(2) 0.01260(10) Uani 1 1 d .
Ru2 Ru 0.431307(17) 0.00084(3) 0.58964(3) 0.01444(10) Uani 1 1 d .

loop_
_atom_site_aniso_label
_atom_site_aniso_U_11
_atom_site_aniso_U_22
_atom_site_aniso_U_33
_atom_site_aniso_U_23
_atom_site_aniso_U_13
_atom_site_aniso_U_12
C1 0.024(3) 0.026(2) 0.010(2) -0.0036(16) -0.004(2) 0.005(2)
C2 0.032(3) 0.020(3) 0.021(3) -0.0022(16) -0.007(2) -0.0088(19)
C3 0.022(3) 0.026(3) 0.015(2) -0.0019(17) 0.001(2) 0.0029(19)
C4 0.035(3) 0.019(2) 0.017(2) 0.0029(17) -0.009(2) 0.007(2)
C5 0.021(3) 0.031(3) 0.016(2) 0.007(2) -0.003(2) 0.006(2)
C6 0.019(2) 0.009(2) 0.014(2) -0.0008(13) -0.006(2) 0.0017(15)
C7 0.022(3) 0.018(3) 0.013(2) 0.0032(15) -0.002(2) -0.0023(17)
C8 0.025(3) 0.024(3) 0.008(2) -0.0019(18) -0.0014(19) 0.0025(17)
C9 0.021(2) 0.019(2) 0.017(2) -0.0059(17) -0.0051(19) 0.0008(19)
C10 0.024(3) 0.012(2) 0.017(2) -0.0028(15) -0.0060(19) -0.0003(17)
C11 0.017(2) 0.015(2) 0.014(2) -0.0024(14) -0.0042(18) 0.0009(16)
C12 0.017(2) 0.013(2) 0.016(2) 0.0015(15) -0.0049(19) -0.0015(16)
C13 0.016(3) 0.014(2) 0.018(3) 0.0010(15) 0.003(2) 0.0008(16)
C14 0.023(3) 0.027(3) 0.022(3) -0.0006(17) 0.002(2) 0.000(2)
C15 0.026(3) 0.036(3) 0.018(3) -0.0006(19) 0.008(2) 0.005(2)
C16 0.034(3) 0.027(3) 0.018(2) -0.003(2) 0.008(2) -0.001(3)
C17 0.031(3) 0.031(3) 0.022(3) 0.0015(19) 0.012(3) 0.008(2)
C18 0.023(3) 0.056(4) 0.022(3) 0.013(3) 0.008(2) 0.013(3)
C19 0.024(3) 0.041(3) 0.016(3) 0.009(2) 0.006(2) -0.012(2)
C20 0.032(3) 0.032(3) 0.015(2) 0.008(2) 0.002(2) -0.005(2)
C21 0.032(3) 0.016(2) 0.014(2) 0.0016(15) -0.003(2) -0.0018(19)
C22 0.032(3) 0.017(2) 0.012(2) 0.0019(15) 0.008(2) 0.000(2)
C23 0.035(4) 0.028(3) 0.006(3) -0.0021(16) -0.002(2) -0.0018(17)
C24 0.038(3) 0.017(2) 0.016(2) -0.0050(16) 0.003(2) -0.002(2)
C25 0.020(2) 0.016(2) 0.019(3) -0.0012(16) -0.001(2) 0.0026(17)
C26 0.020(2) 0.016(2) 0.014(3) 0.0008(15) 0.004(2) 0.0000(16)
C27 0.017(3) 0.016(2) 0.015(2) 0.0000(15) 0.003(2) -0.0031(16)
C28 0.024(3) 0.0124(19) 0.014(3) 0.0013(15) 0.003(2) 0.0013(18)
C29 0.021(3) 0.027(3) 0.017(3) -0.004(2) 0.0014(19) 0.0003(19)
C30 0.021(3) 0.029(3) 0.026(3) 0.004(2) -0.007(2) 0.000(2)
F1 0.069(3) 0.0245(17) 0.039(2) -0.0091(13) -0.013(2) -0.0004(16)
F2 0.064(3) 0.0225(17) 0.0238(17) -0.0066(12) -0.0116(17) 0.0002(15)
F3 0.082(3) 0.0264(17) 0.0174(15) 0.0072(12) 0.0085(17) -0.0027(17)
F4 0.059(3) 0.0361(19) 0.0318(18) 0.0068(16) 0.0191(17) -0.0066(17)
F5 0.037(2) 0.068(3) 0.057(2) -0.010(2) -0.012(2) 0.0269(19)
F6 0.0392(19) 0.051(2) 0.0307(18) -0.0029(16) -0.0003(15) 0.0237(17)
F7 0.046(2) 0.038(2) 0.0272(18) 0.0154(16) -0.0119(15) -0.0098(15)
F8 0.051(2) 0.0212(15) 0.0233(15) 0.0085(11) 0.0038(15) 0.0015(14)
F9 0.060(3) 0.0318(18) 0.0248(17) -0.0134(13) 0.0187(16) -0.0057(16)
F10 0.063(3) 0.0157(17) 0.033(2) -0.0026(13) 0.0228(17) 0.0026(13)
F11 0.0326(15) 0.0319(16) 0.0262(16) 0.0049(13) -0.0032(14) -0.0124(12)
F12 0.0349(17) 0.0419(18) 0.044(2) 0.0045(16) -0.0008(17) -0.0198(14)
O1 0.028(2) 0.0164(17) 0.0252(18) 0.0010(12) 0.0009(15) -0.0065(14)
O2 0.026(2) 0.0131(16) 0.023(2) -0.0035(12) 0.0025(16) -0.0022(12)
P1 0.0255(7) 0.0148(5) 0.0131(6) -0.0004(4) -0.0015(6) 0.0041(4)
P2 0.0228(6) 0.0133(5) 0.0151(7) -0.0008(4) 0.0014(5) -0.0036(4)
Ru1 0.01820(18) 0.00953(16) 0.01006(17) 0.00031(13) -0.00024(17) 0.00069(10)
Ru2 0.0193(2) 0.01210(18) 0.01193(18) 0.00206(10) -0.00153(17) 0.00025(12)

loop_
_atom_type_symbol
_atom_type_description
_atom_type_scat_dispersion_real
_atom_type_scat_dispersion_imag
_atom_type_scat_source
C C 0.0033 0.0016 'International Tables Vol C Tables 4.2.6.8 and 6.1.1.4'
H H 0.0000 0.0000 'International Tables Vol C Tables 4.2.6.8 and 6.1.1.4'
O O 0.0106 0.0060 'International Tables Vol C Tables 4.2.6.8 and 6.1.1.4'
F F 0.0171 0.0103 'International Tables Vol C Tables 4.2.6.8 and 6.1.1.4'
P P 0.1023 0.0942 'International Tables Vol C Tables 4.2.6.8 and 6.1.1.4'
Ru Ru -1.2594 0.8363 'International Tables Vol C Tables 4.2.6.8 and 6.1.1.4'

loop_
_geom_angle_atom_site_label_1
_geom_angle_atom_site_label_2
_geom_angle_atom_site_label_3
_geom_angle
C2 C1 C5 107.5(4)
C2 C1 Ru1 70.4(3)
C5 C1 Ru1 71.1(3)
C2 C1 H1 126.2
C5 C1 H1 126.2
Ru1 C1 H1 126.2
C1 C2 C3 108.8(5)
C1 C2 Ru1 71.7(3)
C3 C2 Ru1 71.4(3)
C1 C2 H2 125.5
C3 C2 H2 125.5
Ru1 C2 H2 125.5
C2 C3 C4 107.7(5)
C2 C3 Ru1 70.5(3)
C4 C3 Ru1 71.2(3)
C2 C3 H3 126.1
C4 C3 H3 126.1
Ru1 C3 H3 126.1
C5 C4 C3 107.7(4)
C5 C4 Ru1 71.2(3)
C3 C4 Ru1 70.6(3)
C5 C4 H4 126.1
C3 C4 H4 126.1
Ru1 C4 H4 126.1
C4 C5 C1 108.3(5)
C4 C5 Ru1 71.0(3)
C1 C5 Ru1 70.7(3)
C4 C5 H5 125.8
C1 C5 H5 125.8
Ru1 C5 H5 125.8
C7 C6 C11 120.7(4)
C7 C6 Ru1 71.5(3)
C11 C6 Ru1 71.6(3)
C7 C6 H6 119.1
C11 C6 H6 119.1
Ru1 C6 H6 119.1
C6 C7 C8 120.1(4)
C6 C7 Ru1 71.4(3)
C8 C7 Ru1 71.3(3)
C6 C7 H7 119.4
C8 C7 H7 119.4
Ru1 C7 H7 119.4
C9 C8 C7 119.1(5)
C9 C8 Ru1 71.4(3)
C7 C8 Ru1 71.1(3)
C9 C8 H8 120.0
C7 C8 H8 120.0
Ru1 C8 H8 120.0
C10 C9 C8 120.7(4)
C10 C9 Ru1 71.3(3)
C8 C9 Ru1 71.3(3)
C10 C9 H9 119.0
C8 C9 H9 119.0
Ru1 C9 H9 119.0
C9 C10 C11 120.1(4)
C9 C10 Ru1 71.6(3)
C11 C10 Ru1 71.4(3)
C9 C10 H10 119.4
C11 C10 H10 119.4
Ru1 C10 H10 119.4
C6 C11 C10 119.3(5)
C6 C11 C12 122.6(4)
C10 C11 C12 118.0(4)
C6 C11 Ru1 71.1(3)
C10 C11 Ru1 71.2(3)
C12 C11 Ru1 126.7(3)
O1 C12 C13 122.6(5)
O1 C12 C11 118.9(4)
C13 C12 C11 118.5(4)
C12 C13 C14 113.7(4)
C12 C13 H13A 108.8
C14 C13 H13A 108.8
C12 C13 H13B 108.8
C14 C13 H13B 108.8
H13A C13 H13B 107.7
C15 C14 C13 111.2(4)
C15 C14 H14A 109.4
C13 C14 H14A 109.4
C15 C14 H14B 109.4
C13 C14 H14B 109.4
H14A C14 H14B 108.0
C14 C15 H15A 109.5
C14 C15 H15B 109.5
H15A C15 H15B 109.5
C14 C15 H15C 109.5
H15A C15 H15C 109.5
H15B C15 H15C 109.5
C17 C16 C20 108.9(5)
C17 C16 Ru2 71.1(3)
C20 C16 Ru2 70.9(3)
C17 C16 H16 125.5
C20 C16 H16 125.5
Ru2 C16 H16 125.5
C16 C17 C18 107.8(5)
C16 C17 Ru2 71.2(3)
C18 C17 Ru2 70.8(3)
C16 C17 H17 126.0
C18 C17 H17 126.0
Ru2 C17 H17 126.0
C19 C18 C17 107.0(5)
C19 C18 Ru2 70.1(3)
C17 C18 Ru2 70.6(3)
C19 C18 H18 126.5
C17 C18 H18 126.5
Ru2 C18 H18 126.5
C20 C19 C18 108.6(5)
C20 C19 Ru2 71.6(3)
C18 C19 Ru2 71.5(3)
C20 C19 H19 125.7
C18 C19 H19 125.7
Ru2 C19 H19 125.7
C19 C20 C16 107.7(5)
C19 C20 Ru2 70.3(3)
C16 C20 Ru2 71.0(3)
C19 C20 H20 126.1
C16 C20 H20 126.1
Ru2 C20 H20 126.1
C22 C21 C26 120.4(4)
C22 C21 Ru2 72.0(3)
C26 C21 Ru2 71.4(3)
C22 C21 H21 119.3
C26 C21 H21 119.3
Ru2 C21 H21 119.3
C21 C22 C23 121.0(5)
C21 C22 Ru2 70.8(3)
C23 C22 Ru2 71.6(3)
C21 C22 H22 118.8
C23 C22 H22 118.8
Ru2 C22 H22 118.8
C24 C23 C22 118.1(5)
C24 C23 Ru2 71.5(3)
C22 C23 Ru2 70.7(3)
C24 C23 H23 120.6
C22 C23 H23 120.6
Ru2 C23 H23 120.6
C25 C24 C23 120.7(5)
C25 C24 Ru2 70.9(3)
C23 C24 Ru2 71.2(3)
C25 C24 H24 118.9
C23 C24 H24 118.9
Ru2 C24 H24 118.9
C26 C25 C24 120.4(4)
C26 C25 Ru2 70.8(3)
C24 C25 Ru2 71.8(3)
C26 C25 H25 119.2
C24 C25 H25 119.2
Ru2 C25 H25 119.2
C25 C26 C21 119.2(5)
C25 C26 C27 122.3(4)
C21 C26 C27 118.4(4)
C25 C26 Ru2 71.8(3)
C21 C26 Ru2 70.9(3)
C27 C26 Ru2 126.1(3)
O2 C27 C26 118.8(4)
O2 C27 C28 122.5(5)
C26 C27 C28 118.7(4)
C27 C28 C29 114.0(4)
C27 C28 H28A 108.8
C29 C28 H28A 108.8
C27 C28 H28B 108.8
C29 C28 H28B 108.8
H28A C28 H28B 107.6
C30 C29 C28 111.6(4)
C30 C29 H29A 109.3
C28 C29 H29A 109.3
C30 C29 H29B 109.3
C28 C29 H29B 109.3
H29A C29 H29B 108.0
C29 C30 H30A 109.5
C29 C30 H30B 109.5
H30A C30 H30B 109.5
C29 C30 H30C 109.5
H30A C30 H30C 109.5
H30B C30 H30C 109.5
F5 P1 F4 91.5(2)
F5 P1 F6 178.9(2)
F4 P1 F6 89.0(2)
F5 P1 F2 90.0(2)
F4 P1 F2 89.4(2)
F6 P1 F2 90.9(2)
F5 P1 F3 89.5(2)
F4 P1 F3 178.9(2)
F6 P1 F3 89.9(2)
F2 P1 F3 90.58(18)
F5 P1 F1 91.2(2)
F4 P1 F1 90.9(2)
F6 P1 F1 87.9(2)
F2 P1 F1 178.8(2)
F3 P1 F1 89.0(2)
F12 P2 F7 90.70(19)
F12 P2 F9 90.6(2)
F7 P2 F9 90.6(2)
F12 P2 F10 90.1(2)
F7 P2 F10 89.9(2)
F9 P2 F10 179.2(2)
F12 P2 F8 89.54(19)
F7 P2 F8 179.4(2)
F9 P2 F8 89.92(17)
F10 P2 F8 89.6(2)
F12 P2 F11 178.7(2)
F7 P2 F11 89.74(17)
F9 P2 F11 90.62(19)
F10 P2 F11 88.71(19)
F8 P2 F11 90.01(18)
C2 Ru1 C3 38.12(19)
C2 Ru1 C1 37.9(2)
C3 Ru1 C1 63.7(2)
C2 Ru1 C4 63.8(2)
C3 Ru1 C4 38.25(19)
C1 Ru1 C4 63.79(18)
C2 Ru1 C5 63.5(2)
C3 Ru1 C5 63.5(2)
C1 Ru1 C5 38.21(19)
C4 Ru1 C5 37.80(19)
C2 Ru1 C6 115.72(18)
C3 Ru1 C6 148.74(18)
C1 Ru1 C6 106.88(18)
C4 Ru1 C6 166.4(2)
C5 Ru1 C6 128.8(2)
C2 Ru1 C7 105.4(2)
C3 Ru1 C7 119.9(2)
C1 Ru1 C7 122.07(18)
C4 Ru1 C7 155.9(2)
C5 Ru1 C7 158.94(19)
C6 Ru1 C7 37.2(2)
C2 Ru1 C10 174.8(2)
C3 Ru1 C10 140.67(17)
C1 Ru1 C10 138.0(2)
C4 Ru1 C10 112.29(18)
C5 Ru1 C10 111.3(2)
C6 Ru1 C10 67.18(17)
C7 Ru1 C10 79.53(18)
C2 Ru1 C8 117.5(2)
C3 Ru1 C8 105.93(18)
C1 Ru1 C8 151.7(2)
C4 Ru1 C8 125.62(18)
C5 Ru1 C8 162.86(19)
C6 Ru1 C8 67.45(18)
C7 Ru1 C8 37.59(18)
C10 Ru1 C8 67.39(18)
C2 Ru1 C11 142.75(19)
C3 Ru1 C11 172.76(18)
C1 Ru1 C11 113.00(19)
C4 Ru1 C11 134.7(2)
C5 Ru1 C11 109.7(2)
C6 Ru1 C11 37.29(16)
C7 Ru1 C11 67.36(19)
C10 Ru1 C11 37.43(16)
C8 Ru1 C11 79.97(18)
C2 Ru1 C9 146.2(2)
C3 Ru1 C9 114.90(18)
C1 Ru1 C9 170.46(19)
C4 Ru1 C9 108.86(18)
C5 Ru1 C9 132.3(2)
C6 Ru1 C9 79.17(18)
C7 Ru1 C9 67.21(18)
C10 Ru1 C9 37.09(18)
C8 Ru1 C9 37.32(19)
C11 Ru1 C9 67.19(17)
C19 Ru2 C17 64.2(2)
C19 Ru2 C20 38.1(2)
C17 Ru2 C20 63.8(2)
C19 Ru2 C16 63.7(2)
C17 Ru2 C16 37.7(2)
C20 Ru2 C16 38.0(2)
C19 Ru2 C18 38.4(2)
C17 Ru2 C18 38.6(2)
C20 Ru2 C18 64.0(2)
C16 Ru2 C18 63.8(2)
C19 Ru2 C21 173.1(2)
C17 Ru2 C21 109.0(2)
C20 Ru2 C21 141.5(2)
C16 Ru2 C21 112.1(2)
C18 Ru2 C21 135.4(2)
C19 Ru2 C26 147.5(2)
C17 Ru2 C26 129.7(2)
C20 Ru2 C26 115.3(2)
C16 Ru2 C26 107.9(2)
C18 Ru2 C26 168.2(2)
C21 Ru2 C26 37.68(17)
C19 Ru2 C22 141.8(2)
C17 Ru2 C22 109.0(2)
C20 Ru2 C22 172.59(19)
C16 Ru2 C22 135.10(19)
C18 Ru2 C22 111.7(2)
C21 Ru2 C22 37.2(2)
C26 Ru2 C22 67.52(19)
C19 Ru2 C25 119.4(2)
C17 Ru2 C25 161.9(2)
C20 Ru2 C25 107.2(2)
C16 Ru2 C25 125.5(2)
C18 Ru2 C25 154.1(2)
C21 Ru2 C25 67.4(2)
C26 Ru2 C25 37.43(17)
C22 Ru2 C25 79.29(19)
C19 Ru2 C23 114.7(2)
C17 Ru2 C23 128.8(2)
C20 Ru2 C23 147.84(19)
C16 Ru2 C23 166.4(2)
C18 Ru2 C23 106.1(2)
C21 Ru2 C23 68.00(18)
C26 Ru2 C23 80.63(19)
C22 Ru2 C23 37.71(17)
C25 Ru2 C23 67.61(19)
C19 Ru2 C24 106.5(2)
C17 Ru2 C24 160.8(2)
C20 Ru2 C24 120.3(2)
C16 Ru2 C24 155.6(2)
C18 Ru2 C24 123.7(2)
C21 Ru2 C24 79.54(19)
C26 Ru2 C24 67.5(2)
C22 Ru2 C24 67.0(2)
C25 Ru2 C24 37.2(2)
C23 Ru2 C24 37.30(18)

loop_
_geom_bond_atom_site_label_1
_geom_bond_atom_site_label_2
_geom_bond_distance
C1 C2 1.411(8)
C1 C5 1.431(7)
C1 Ru1 2.183(5)
C1 H1 1.0000
C2 C3 1.419(7)
C2 Ru1 2.166(5)
C2 H2 1.0000
C3 C4 1.430(7)
C3 Ru1 2.178(6)
C3 H3 1.0000
C4 C5 1.417(7)
C4 Ru1 2.186(5)
C4 H4 1.0000
C5 Ru1 2.188(5)
C5 H5 1.0000
C6 C7 1.412(8)
C6 C11 1.417(6)
C6 Ru1 2.214(5)
C6 H6 1.0000
C7 C8 1.428(7)
C7 Ru1 2.215(5)
C7 H7 1.0000
C8 C9 1.420(7)
C8 Ru1 2.218(6)
C8 H8 1.0000
C9 C10 1.411(7)
C9 Ru1 2.220(4)
C9 H9 1.0000
C10 C11 1.423(6)
C10 Ru1 2.217(5)
C10 H10 1.0000
C11 C12 1.503(7)
C11 Ru1 2.219(5)
C12 O1 1.219(5)
C12 C13 1.501(6)
C13 C14 1.521(8)
C13 H13A 0.9900
C13 H13B 0.9900
C14 C15 1.514(7)
C14 H14A 0.9900
C14 H14B 0.9900
C15 H15A 0.9800
C15 H15B 0.9800
C15 H15C 0.9800
C16 C17 1.412(8)
C16 C20 1.423(8)
C16 Ru2 2.184(5)
C16 H16 1.0000
C17 C18 1.444(9)
C17 Ru2 2.182(6)
C17 H17 1.0000
C18 C19 1.431(8)
C18 Ru2 2.184(6)
C18 H18 1.0000
C19 C20 1.419(8)
C19 Ru2 2.165(5)
C19 H19 1.0000
C20 Ru2 2.183(5)
C20 H20 1.0000
C21 C22 1.407(8)
C21 C26 1.421(6)
C21 Ru2 2.196(5)
C21 H21 1.0000
C22 C23 1.434(6)
C22 Ru2 2.212(5)
C22 H22 1.0000
C23 C24 1.424(7)
C23 Ru2 2.225(6)
C23 H23 1.0000
C24 C25 1.419(7)
C24 Ru2 2.229(5)
C24 H24 1.0000
C25 C26 1.418(6)
C25 Ru2 2.217(5)
C25 H25 1.0000
C26 C27 1.507(7)
C26 Ru2 2.203(5)
C27 O2 1.217(5)
C27 C28 1.510(6)
C28 C29 1.519(7)
C28 H28A 0.9900
C28 H28B 0.9900
C29 C30 1.507(7)
C29 H29A 0.9900
C29 H29B 0.9900
C30 H30A 0.9800
C30 H30B 0.9800
C30 H30C 0.9800
F1 P1 1.606(3)
F2 P1 1.590(3)
F3 P1 1.599(3)
F4 P1 1.587(3)
F5 P1 1.580(3)
F6 P1 1.590(3)
F7 P2 1.593(4)
F8 P2 1.600(3)
F9 P2 1.594(3)
F10 P2 1.596(4)
F11 P2 1.604(3)
F12 P2 1.591(3)
